data_7129850
loop_
_publ_author_name
'Pu, Qian'
'Huo, Mingming'
'Liang, Guojuan'
'Bai, Lijuan'
'Chen, Genhui'
'Li, Hongjiao'
'Xiang, Peng'
'Zhou, Hui'
'Zhou, Jing'

_publ_section_title
;
 Divergent oxidative dearomatization coupling reactions to construct
 polycyclic cyclohexadienones
;
_journal_name_full 'Chemical Communications'
_journal_paper_doi 10.1039/D2CC00183G
_journal_year 2022
_chemical_formula_moiety 'C31 H30 O2'
_chemical_formula_sum 'C31 H30 O2'
_chemical_formula_weight 434.55
_space_group_crystal_system monoclinic
_space_group_IT_number 14
_space_group_name_Hall '-P 2ybc'
_space_group_name_H-M_alt 'P 1 21/c 1'
_atom_sites_solution_hydrogens geom
_atom_sites_solution_primary direct
_audit_creation_date 2020-01-03
_audit_creation_method
;
Olex2 1.2
(compiled 2018.05.29 svn.r3508 for OlexSys, GUI svn.r5506)
;
_audit_update_record
;
2021-10-19 deposited with the CCDC.	2022-03-07 downloaded from the CCDC.
;
_cell_angle_alpha 90
_cell_angle_beta 117.279(4)
_cell_angle_gamma 90
_cell_formula_units_Z 4
_cell_length_a 10.8263(3)
_cell_length_b 21.7654(4)
_cell_length_c 11.6633(4)
_cell_measurement_reflns_used 5369
_cell_measurement_temperature 293(2)
_cell_measurement_theta_max 70.6500
_cell_measurement_theta_min 4.0530
_cell_volume 2442.67(15)
_computing_cell_refinement 'CrysAlisPro 1.171.40.53 (Rigaku OD, 2019)'
_computing_data_collection 'CrysAlisPro 1.171.40.53 (Rigaku OD, 2019)'
_computing_data_reduction 'CrysAlisPro 1.171.40.53 (Rigaku OD, 2019)'
_computing_molecular_graphics 'Olex2 (Dolomanov et al., 2009)'
_computing_publication_material 'Olex2 (Dolomanov et al., 2009)'
_computing_structure_refinement 'ShelXL (Sheldrick, 2015)'
_computing_structure_solution 'ShelXS (Sheldrick, 2008)'
_diffrn_ambient_temperature 293(2)
_diffrn_detector 'CCD plate'
_diffrn_detector_area_resol_mean 16.2312
_diffrn_detector_type Eos
_diffrn_measured_fraction_theta_full 0.998
_diffrn_measured_fraction_theta_max 0.998
_diffrn_measurement_details
;
List of Runs (angles in degrees, time in seconds):

  # Type    Start    End  Width  t~exp~   \w     \q     \k     \f   Frames
#--------------------------------------------------------------------------
  1  \w    -89.00 -58.00   1.00    1.00    --  -33.50 178.00-180.00   31
  2  \w    -88.00  -5.00   1.00    1.00    --  -33.50 -77.00-150.00   83
  3  \w    -34.00  69.00   1.00    1.00    --   36.47 -19.00  60.00  103
  4  \w     71.00 107.00   1.00    1.00    --   36.47 178.00 150.00   36
  5  \w     24.00 103.00   1.00    1.00    --   36.47  57.00  30.00   79
  6  \w     64.00  98.00   1.00    1.00    --   36.47  37.00 150.00   34
  7  \w    -22.00  13.00   1.00    1.00    --   36.47 -77.00 -90.00   35
  8  \w     64.00 100.00   1.00    1.00    --   36.47  57.00-120.00   36
  9  \w     57.00 109.00   1.00    1.00    --   36.47 178.00  60.00   52
 10  \w    -28.00   9.00   1.00    1.00    --   36.47 -57.00-150.00   37
 11  \w    -31.00   4.00   1.00    1.00    --   36.47 -77.00-180.00   35
 12  \w     -4.00  64.00   1.00    1.00    --   36.47 -99.00 -90.00   68
 13  \w     59.00 102.00   1.00    1.00    --   36.47 178.00-150.00   43
 14  \w     14.00  46.00   1.00    1.00    --   36.47  37.00 150.00   32
 15  \w     74.00 100.00   1.00    1.00    --   36.47 178.00-180.00   26
 16  \w     37.00  63.00   1.00    1.00    --   36.47 -77.00 -90.00   26
 17  \w     14.00  50.00   1.00    1.00    --   36.47 -77.00-180.00   36
 18  \w     89.00 135.00   1.00    6.00    --  108.00  30.00 120.00   46
 19  \w     91.00 136.00   1.00    6.00    --  108.00  61.00-150.00   45
 20  \w     49.00 107.00   1.00    6.00    --  108.00 -94.00  90.00   58
 21  \w     45.00 109.00   1.00    6.00    --  108.00 -94.00-162.00   64
 22  \w     89.00 178.00   1.00    6.00    --  108.00  45.00 -60.00   89
 23  \w     67.00 154.00   1.00    6.00    --  108.00  15.00  60.00   87
 24  \w     43.00 134.00   1.00    6.00    --  108.00 -30.00-180.00   91
 25  \w     84.00 110.00   1.00    6.00    --  108.00-111.00 -60.00   26
 26  \w     90.00 151.00   1.00    6.00    --  108.00  61.00  60.00   61
 27  \w    101.00 150.00   1.00    6.00    --  108.00 111.00 -30.00   49
 28  \w    142.00 168.00   1.00    6.00    --  108.00  61.00-150.00   26
 29  \w    112.00 170.00   1.00    6.00    --  108.00 111.00   0.00   58
 30  \w     46.00 119.00   1.00    6.00    --  108.00 -61.00-120.00   73
 31  \w     40.00  70.00   1.00    6.00    --  108.00 -61.00  30.00   30
 32  \w    148.00 176.00   1.00    6.00    --  108.00  30.00 120.00   28
 33  \w     53.00 109.00   1.00    6.00    --  108.00-111.00  30.00   56
 34  \w    121.00 175.00   1.00    6.00    --  108.00  61.00-180.00   54
 35  \w     89.00 116.00   1.00    6.00    --  108.00  61.00-180.00   27
;
_diffrn_measurement_device 'four-circle diffractometer'
_diffrn_measurement_device_type 'Xcalibur, Eos, Gemini'
_diffrn_measurement_method '\w scans'
_diffrn_orient_matrix_type 'CrysAlisPro convention (1999,Acta A55,543-557)'
_diffrn_orient_matrix_UB_11 0.0670055000
_diffrn_orient_matrix_UB_12 0.0203430000
_diffrn_orient_matrix_UB_13 0.1422399000
_diffrn_orient_matrix_UB_21 0.0369388000
_diffrn_orient_matrix_UB_22 0.0625724000
_diffrn_orient_matrix_UB_23 -0.0380419000
_diffrn_orient_matrix_UB_31 -0.1406335000
_diffrn_orient_matrix_UB_32 0.0261711000
_diffrn_orient_matrix_UB_33 -0.0197313000
_diffrn_radiation_monochromator graphite
_diffrn_radiation_probe x-ray
_diffrn_radiation_type CuK\a
_diffrn_radiation_wavelength 1.54184
_diffrn_reflns_av_R_equivalents 0.0373
_diffrn_reflns_av_unetI/netI 0.0289
_diffrn_reflns_Laue_measured_fraction_full 0.998
_diffrn_reflns_Laue_measured_fraction_max 0.998
_diffrn_reflns_limit_h_max 11
_diffrn_reflns_limit_h_min -12
_diffrn_reflns_limit_k_max 26
_diffrn_reflns_limit_k_min -26
_diffrn_reflns_limit_l_max 13
_diffrn_reflns_limit_l_min -13
_diffrn_reflns_number 17345
_diffrn_reflns_point_group_measured_fraction_full 0.998
_diffrn_reflns_point_group_measured_fraction_max 0.998
_diffrn_reflns_theta_full 67.063
_diffrn_reflns_theta_max 67.063
_diffrn_reflns_theta_min 4.062
_diffrn_source 'fine-focus sealed X-ray tube'
_diffrn_source_type 'Enhance (Cu) X-ray Source'
_exptl_absorpt_coefficient_mu 0.559
_exptl_absorpt_correction_T_max 1.00000
_exptl_absorpt_correction_T_min 0.54867
_exptl_absorpt_correction_type multi-scan
_exptl_absorpt_process_details
;
CrysAlisPro 1.171.40.53 (Rigaku Oxford Diffraction, 2019)
Empirical absorption correction using spherical harmonics,
 implemented in SCALE3 ABSPACK scaling algorithm.
;
_exptl_crystal_colour orange
_exptl_crystal_colour_primary orange
_exptl_crystal_density_diffrn 1.182
_exptl_crystal_description block
_exptl_crystal_F_000 928
_exptl_crystal_size_max 0.21
_exptl_crystal_size_mid 0.15
_exptl_crystal_size_min 0.1
_refine_diff_density_max 0.183
_refine_diff_density_min -0.178
_refine_diff_density_rms 0.034
_refine_ls_extinction_coef 0.0023(3)
_refine_ls_extinction_expression Fc^*^=kFc[1+0.001xFc^2^\l^3^/sin(2\q)]^-1/4^
_refine_ls_extinction_method 'SHELXL-2014/7 (Sheldrick 2014'
_refine_ls_goodness_of_fit_ref 1.060
_refine_ls_hydrogen_treatment constr
_refine_ls_matrix_type full
_refine_ls_number_parameters 305
_refine_ls_number_reflns 4339
_refine_ls_number_restraints 0
_refine_ls_restrained_S_all 1.060
_refine_ls_R_factor_all 0.0550
_refine_ls_R_factor_gt 0.0429
_refine_ls_shift/su_max 0.001
_refine_ls_shift/su_mean 0.000
_refine_ls_structure_factor_coef Fsqd
_refine_ls_weighting_details 'w=1/[\s^2^(Fo^2^)+(0.0672P)^2^+0.3013P] where P=(Fo^2^+2Fc^2^)/3'
_refine_ls_weighting_scheme calc
_refine_ls_wR_factor_gt 0.1150
_refine_ls_wR_factor_ref 0.1292
_reflns_Friedel_coverage 0.000
_reflns_number_gt 3487
_reflns_number_total 4339
_reflns_threshold_expression 'I > 2\s(I)'
_cod_data_source_file d2cc00183g2.cif
_cod_data_source_block 20200101
_cod_original_cell_volume 2442.67(13)
_cod_database_code 7129850
_shelx_shelxl_version_number 2014/7
_chemical_oxdiff_formula C40H40O2N1
_shelx_space_group_comment
;
The symmetry employed for this shelxl refinement is uniquely defined
by the following loop, which should always be used as a source of
symmetry information in preference to the above space-group names.
They are only intended as comments.
;
_shelx_estimated_absorpt_t_max 0.946
_shelx_estimated_absorpt_t_min 0.892
_reflns_odcompleteness_completeness 99.73
_reflns_odcompleteness_iscentric 1
_reflns_odcompleteness_theta 66.97
_olex2_refinement_description
;
1. Fixed Uiso
 At 1.2 times of:
  All C(H) groups
 At 1.5 times of:
  All C(H,H,H) groups
2.a Aromatic/amide H refined with riding coordinates:
 C1(H1), C2(H2), C3(H3), C4(H4), C10(H10), C11(H11), C14(H14), C15(H15),
 C16(H16), C17(H17), C19(H19), C23(H23)
2.b Idealised Me refined as rotating group:
 C25(H25A,H25B,H25C), C26(H26A,H26B,H26C), C27(H27A,H27B,H27C), C29(H29A,H29B,
 H29C), C30(H30A,H30B,H30C), C31(H31A,H31B,H31C)
;
_olex2_submission_special_instructions 'No special instructions were received'
_oxdiff_exptl_absorpt_empirical_details
;
Empirical correction (ABSPACK) includes:
- Absorption correction using spherical harmonics
- Frame scaling
;
_oxdiff_exptl_absorpt_empirical_full_max 2.707
_oxdiff_exptl_absorpt_empirical_full_min 0.840

loop_
_space_group_symop_operation_xyz
'x, y, z'
'-x, y+1/2, -z+1/2'
'-x, -y, -z'
'x, -y-1/2, z-1/2'

loop_
_atom_site_label
_atom_site_type_symbol
_atom_site_fract_x
_atom_site_fract_y
_atom_site_fract_z
_atom_site_U_iso_or_equiv
_atom_site_adp_type
_atom_site_occupancy
_atom_site_site_symmetry_order
_atom_site_calc_flag
_atom_site_refinement_flags_posn
_atom_site_refinement_flags_adp
_atom_site_refinement_flags_occupancy
_atom_site_disorder_assembly
_atom_site_disorder_group
O1 O 0.14810(13) 0.55940(5) 0.62679(12) 0.0515(3) Uani 1 1 d . . . . .
O2 O 0.27218(14) 0.20712(6) 0.55934(18) 0.0732(5) Uani 1 1 d . . . . .
C1 C -0.0007(2) 0.43781(8) 0.7416(2) 0.0546(4) Uani 1 1 d . . . . .
H1 H 0.0193 0.3985 0.7767 0.065 Uiso 1 1 calc R . . . .
C2 C -0.1188(2) 0.46697(10) 0.7292(2) 0.0689(6) Uani 1 1 d . . . . .
H2 H -0.1776 0.4474 0.7558 0.083 Uiso 1 1 calc R . . . .
C3 C -0.1506(2) 0.52556(10) 0.6770(2) 0.0705(6) Uani 1 1 d . . . . .
H3 H -0.2325 0.5445 0.6653 0.085 Uiso 1 1 calc R . . . .
C4 C -0.0614(2) 0.55560(9) 0.64247(19) 0.0585(5) Uani 1 1 d . . . . .
H4 H -0.0812 0.5953 0.6093 0.070 Uiso 1 1 calc R . . . .
C5 C 0.05853(18) 0.52624(7) 0.65748(16) 0.0455(4) Uani 1 1 d . . . . .
C6 C 0.08963(17) 0.46589(7) 0.70279(16) 0.0433(4) Uani 1 1 d . . . . .
C7 C 0.21644(16) 0.43925(7) 0.70622(15) 0.0399(3) Uani 1 1 d . . . . .
C8 C 0.32743(17) 0.48559(6) 0.74379(15) 0.0399(3) Uani 1 1 d . . . . .
C9 C 0.28635(17) 0.54371(7) 0.69421(16) 0.0442(4) Uani 1 1 d . . . . .
C10 C 0.3817(2) 0.59032(7) 0.70756(19) 0.0551(5) Uani 1 1 d . . . . .
H10 H 0.3507 0.6280 0.6669 0.066 Uiso 1 1 calc R . . . .
C11 C 0.5193(2) 0.57970(8) 0.7804(2) 0.0570(5) Uani 1 1 d . . . . .
H11 H 0.5827 0.6101 0.7875 0.068 Uiso 1 1 calc R . . . .
C12 C 0.56858(18) 0.52338(8) 0.84592(17) 0.0477(4) Uani 1 1 d . . . . .
C13 C 0.47184(17) 0.47578(7) 0.83026(16) 0.0421(4) Uani 1 1 d . . . . .
C14 C 0.52314(19) 0.42205(8) 0.90564(17) 0.0491(4) Uani 1 1 d . . . . .
H14 H 0.4617 0.3908 0.8993 0.059 Uiso 1 1 calc R . . . .
C15 C 0.6615(2) 0.41524(9) 0.98765(19) 0.0583(5) Uani 1 1 d . . . . .
H15 H 0.6927 0.3797 1.0369 0.070 Uiso 1 1 calc R . . . .
C16 C 0.7569(2) 0.46105(10) 0.9985(2) 0.0625(5) Uani 1 1 d . . . . .
H16 H 0.8513 0.4552 1.0519 0.075 Uiso 1 1 calc R . . . .
C17 C 0.71120(19) 0.51401(9) 0.9308(2) 0.0582(5) Uani 1 1 d . . . . .
H17 H 0.7748 0.5448 0.9404 0.070 Uiso 1 1 calc R . . . .
C18 C 0.22498(16) 0.38141(7) 0.66214(15) 0.0399(3) Uani 1 1 d . . . . .
C19 C 0.11360(15) 0.33699(7) 0.62117(15) 0.0396(3) Uani 1 1 d . . . . .
H19 H 0.0314 0.3486 0.6221 0.047 Uiso 1 1 calc R . . . .
C20 C 0.12245(15) 0.27985(6) 0.58186(15) 0.0371(3) Uani 1 1 d . . . . .
C21 C 0.25272(16) 0.26080(7) 0.57899(17) 0.0430(4) Uani 1 1 d . . . . .
C22 C 0.35682(15) 0.30914(7) 0.59720(15) 0.0386(3) Uani 1 1 d . . . . .
C23 C 0.34146(16) 0.36451(7) 0.64033(15) 0.0395(3) Uani 1 1 d . . . . .
H23 H 0.4103 0.3938 0.6572 0.047 Uiso 1 1 calc R . . . .
C24 C 0.00345(16) 0.23348(7) 0.54054(17) 0.0455(4) Uani 1 1 d . . . . .
C25 C -0.12708(17) 0.26273(9) 0.5367(2) 0.0559(5) Uani 1 1 d . . . . .
H25A H -0.1078 0.2758 0.6219 0.084 Uiso 1 1 calc GR . . . .
H25B H -0.2011 0.2331 0.5061 0.084 Uiso 1 1 calc GR . . . .
H25C H -0.1542 0.2975 0.4798 0.084 Uiso 1 1 calc GR . . . .
C26 C 0.0466(2) 0.18014(10) 0.6370(3) 0.0832(8) Uani 1 1 d . . . . .
H26A H 0.1237 0.1587 0.6362 0.125 Uiso 1 1 calc GR . . . .
H26B H -0.0302 0.1524 0.6133 0.125 Uiso 1 1 calc GR . . . .
H26C H 0.0732 0.1959 0.7220 0.125 Uiso 1 1 calc GR . . . .
C27 C -0.0369(2) 0.21057(13) 0.4042(3) 0.0859(8) Uani 1 1 d . . . . .
H27A H -0.0687 0.2445 0.3451 0.129 Uiso 1 1 calc GR . . . .
H27B H -0.1099 0.1807 0.3798 0.129 Uiso 1 1 calc GR . . . .
H27C H 0.0424 0.1921 0.4018 0.129 Uiso 1 1 calc GR . . . .
C28 C 0.47824(17) 0.29417(8) 0.56865(17) 0.0454(4) Uani 1 1 d . . . . .
C29 C 0.4233(2) 0.27309(13) 0.4288(2) 0.0793(7) Uani 1 1 d . . . . .
H29A H 0.3719 0.2356 0.4162 0.119 Uiso 1 1 calc GR . . . .
H29B H 0.4999 0.2662 0.4103 0.119 Uiso 1 1 calc GR . . . .
H29C H 0.3636 0.3042 0.3721 0.119 Uiso 1 1 calc GR . . . .
C30 C 0.5695(2) 0.24405(11) 0.6597(2) 0.0704(6) Uani 1 1 d . . . . .
H30A H 0.5983 0.2563 0.7474 0.106 Uiso 1 1 calc GR . . . .
H30B H 0.6499 0.2379 0.6466 0.106 Uiso 1 1 calc GR . . . .
H30C H 0.5176 0.2065 0.6425 0.106 Uiso 1 1 calc GR . . . .
C31 C 0.5703(2) 0.35073(10) 0.5881(3) 0.0706(6) Uani 1 1 d . . . . .
H31A H 0.5159 0.3829 0.5310 0.106 Uiso 1 1 calc GR . . . .
H31B H 0.6454 0.3401 0.5696 0.106 Uiso 1 1 calc GR . . . .
H31C H 0.6072 0.3645 0.6758 0.106 Uiso 1 1 calc GR . . . .

loop_
_atom_site_aniso_label
_atom_site_aniso_U_11
_atom_site_aniso_U_22
_atom_site_aniso_U_33
_atom_site_aniso_U_23
_atom_site_aniso_U_13
_atom_site_aniso_U_12
O1 0.0548(7) 0.0396(6) 0.0558(7) 0.0069(5) 0.0217(6) 0.0040(5)
O2 0.0550(8) 0.0369(6) 0.1342(14) -0.0188(7) 0.0489(9) -0.0012(5)
C1 0.0615(11) 0.0448(9) 0.0694(12) -0.0124(8) 0.0403(10) -0.0061(8)
C2 0.0664(12) 0.0699(13) 0.0896(16) -0.0193(11) 0.0524(12) -0.0097(10)
C3 0.0563(11) 0.0722(13) 0.0862(16) -0.0161(11) 0.0354(11) 0.0098(10)
C4 0.0585(11) 0.0543(10) 0.0552(11) -0.0059(8) 0.0195(9) 0.0126(8)
C5 0.0482(9) 0.0425(8) 0.0410(9) -0.0066(6) 0.0164(7) 0.0014(6)
C6 0.0459(9) 0.0379(8) 0.0475(9) -0.0104(6) 0.0226(7) -0.0020(6)
C7 0.0454(8) 0.0348(7) 0.0413(8) -0.0016(6) 0.0215(7) -0.0018(6)
C8 0.0484(9) 0.0326(7) 0.0418(8) -0.0042(6) 0.0234(7) -0.0030(6)
C9 0.0513(9) 0.0356(7) 0.0443(9) -0.0020(6) 0.0205(7) -0.0014(6)
C10 0.0685(12) 0.0345(8) 0.0623(11) 0.0038(7) 0.0298(10) -0.0060(7)
C11 0.0635(12) 0.0434(9) 0.0679(12) -0.0050(8) 0.0334(10) -0.0158(8)
C12 0.0518(9) 0.0445(8) 0.0486(9) -0.0097(7) 0.0247(8) -0.0084(7)
C13 0.0474(9) 0.0373(7) 0.0435(8) -0.0064(6) 0.0225(7) -0.0030(6)
C14 0.0553(10) 0.0418(8) 0.0491(10) -0.0019(7) 0.0231(8) 0.0013(7)
C15 0.0603(11) 0.0554(10) 0.0520(10) 0.0002(8) 0.0197(9) 0.0116(8)
C16 0.0482(10) 0.0750(13) 0.0545(11) -0.0121(9) 0.0151(9) 0.0039(9)
C17 0.0484(10) 0.0658(11) 0.0600(11) -0.0161(9) 0.0245(9) -0.0126(8)
C18 0.0428(8) 0.0334(7) 0.0461(9) -0.0020(6) 0.0228(7) -0.0010(6)
C19 0.0372(8) 0.0364(7) 0.0479(9) -0.0026(6) 0.0219(7) 0.0000(6)
C20 0.0350(7) 0.0347(7) 0.0397(8) -0.0005(6) 0.0155(6) 0.0001(6)
C21 0.0394(8) 0.0330(7) 0.0547(10) -0.0041(6) 0.0199(7) 0.0014(6)
C22 0.0362(7) 0.0388(7) 0.0404(8) 0.0007(6) 0.0171(6) 0.0020(6)
C23 0.0386(8) 0.0372(7) 0.0437(8) -0.0033(6) 0.0196(7) -0.0061(6)
C24 0.0381(8) 0.0388(8) 0.0561(10) -0.0076(7) 0.0186(7) -0.0051(6)
C25 0.0400(9) 0.0579(10) 0.0705(12) -0.0103(9) 0.0259(9) -0.0101(7)
C26 0.0581(12) 0.0508(11) 0.131(2) 0.0238(12) 0.0350(13) -0.0073(9)
C27 0.0614(13) 0.1063(19) 0.0923(18) -0.0592(15) 0.0372(13) -0.0286(12)
C28 0.0405(8) 0.0481(8) 0.0520(10) -0.0001(7) 0.0251(7) 0.0029(6)
C29 0.0706(14) 0.1136(19) 0.0630(14) -0.0194(13) 0.0387(12) 0.0041(13)
C30 0.0451(10) 0.0773(14) 0.0915(16) 0.0226(12) 0.0337(11) 0.0168(9)
C31 0.0647(12) 0.0665(12) 0.1058(18) -0.0032(11) 0.0610(13) -0.0064(10)

loop_
_atom_type_symbol
_atom_type_description
_atom_type_scat_dispersion_real
_atom_type_scat_dispersion_imag
_atom_type_scat_source
C C 0.0181 0.0091 'International Tables Vol C Tables 4.2.6.8 and 6.1.1.4'
H H 0.0000 0.0000 'International Tables Vol C Tables 4.2.6.8 and 6.1.1.4'
O O 0.0492 0.0322 'International Tables Vol C Tables 4.2.6.8 and 6.1.1.4'

loop_
_geom_angle_atom_site_label_1
_geom_angle_atom_site_label_2
_geom_angle_atom_site_label_3
_geom_angle
_geom_angle_site_symmetry_1
_geom_angle_site_symmetry_3
_geom_angle_publ_flag
C9 O1 C5 115.53(13) . . ?
C2 C1 H1 119.3 . . ?
C2 C1 C6 121.39(18) . . ?
C6 C1 H1 119.3 . . ?
C1 C2 H2 119.9 . . ?
C1 C2 C3 120.15(19) . . ?
C3 C2 H2 119.9 . . ?
C2 C3 H3 119.9 . . ?
C4 C3 C2 120.10(18) . . ?
C4 C3 H3 119.9 . . ?
C3 C4 H4 120.4 . . ?
C3 C4 C5 119.26(19) . . ?
C5 C4 H4 120.4 . . ?
O1 C5 C4 117.07(16) . . ?
O1 C5 C6 120.85(15) . . ?
C4 C5 C6 122.07(17) . . ?
C1 C6 C5 116.84(15) . . ?
C1 C6 C7 127.05(15) . . ?
C5 C6 C7 116.09(14) . . ?
C8 C7 C6 111.18(13) . . ?
C18 C7 C6 124.74(14) . . ?
C18 C7 C8 123.44(14) . . ?
C9 C8 C7 116.20(15) . . ?
C9 C8 C13 118.02(14) . . ?
C13 C8 C7 125.74(14) . . ?
O1 C9 C8 121.65(14) . . ?
O1 C9 C10 115.82(14) . . ?
C8 C9 C10 122.53(16) . . ?
C9 C10 H10 120.4 . . ?
C11 C10 C9 119.18(16) . . ?
C11 C10 H10 120.4 . . ?
C10 C11 H11 119.3 . . ?
C10 C11 C12 121.42(16) . . ?
C12 C11 H11 119.3 . . ?
C11 C12 C13 119.24(16) . . ?
C11 C12 C17 121.57(16) . . ?
C17 C12 C13 119.14(17) . . ?
C12 C13 C8 118.80(15) . . ?
C14 C13 C8 123.40(15) . . ?
C14 C13 C12 117.74(16) . . ?
C13 C14 H14 119.4 . . ?
C15 C14 C13 121.12(17) . . ?
C15 C14 H14 119.4 . . ?
C14 C15 H15 119.6 . . ?
C14 C15 C16 120.85(18) . . ?
C16 C15 H15 119.6 . . ?
C15 C16 H16 120.1 . . ?
C17 C16 C15 119.75(18) . . ?
C17 C16 H16 120.1 . . ?
C12 C17 H17 119.3 . . ?
C16 C17 C12 121.30(18) . . ?
C16 C17 H17 119.3 . . ?
C7 C18 C19 123.07(14) . . ?
C7 C18 C23 120.76(14) . . ?
C23 C18 C19 115.79(13) . . ?
C18 C19 H19 118.2 . . ?
C20 C19 C18 123.55(14) . . ?
C20 C19 H19 118.2 . . ?
C19 C20 C21 118.88(13) . . ?
C19 C20 C24 122.44(14) . . ?
C21 C20 C24 118.68(13) . . ?
O2 C21 C20 121.08(14) . . ?
O2 C21 C22 121.17(15) . . ?
C22 C21 C20 117.74(12) . . ?
C21 C22 C28 119.28(13) . . ?
C23 C22 C21 118.21(14) . . ?
C23 C22 C28 122.50(14) . . ?
C18 C23 H23 117.9 . . ?
C22 C23 C18 124.17(14) . . ?
C22 C23 H23 117.9 . . ?
C20 C24 C25 111.55(13) . . ?
C20 C24 C26 109.83(14) . . ?
C25 C24 C26 107.60(16) . . ?
C27 C24 C20 109.95(15) . . ?
C27 C24 C25 106.59(16) . . ?
C27 C24 C26 111.28(19) . . ?
C24 C25 H25A 109.5 . . ?
C24 C25 H25B 109.5 . . ?
C24 C25 H25C 109.5 . . ?
H25A C25 H25B 109.5 . . ?
H25A C25 H25C 109.5 . . ?
H25B C25 H25C 109.5 . . ?
C24 C26 H26A 109.5 . . ?
C24 C26 H26B 109.5 . . ?
C24 C26 H26C 109.5 . . ?
H26A C26 H26B 109.5 . . ?
H26A C26 H26C 109.5 . . ?
H26B C26 H26C 109.5 . . ?
C24 C27 H27A 109.5 . . ?
C24 C27 H27B 109.5 . . ?
C24 C27 H27C 109.5 . . ?
H27A C27 H27B 109.5 . . ?
H27A C27 H27C 109.5 . . ?
H27B C27 H27C 109.5 . . ?
C22 C28 C31 111.18(14) . . ?
C29 C28 C22 110.05(15) . . ?
C29 C28 C31 107.90(18) . . ?
C30 C28 C22 110.28(14) . . ?
C30 C28 C29 109.83(18) . . ?
C30 C28 C31 107.53(17) . . ?
C28 C29 H29A 109.5 . . ?
C28 C29 H29B 109.5 . . ?
C28 C29 H29C 109.5 . . ?
H29A C29 H29B 109.5 . . ?
H29A C29 H29C 109.5 . . ?
H29B C29 H29C 109.5 . . ?
C28 C30 H30A 109.5 . . ?
C28 C30 H30B 109.5 . . ?
C28 C30 H30C 109.5 . . ?
H30A C30 H30B 109.5 . . ?
H30A C30 H30C 109.5 . . ?
H30B C30 H30C 109.5 . . ?
C28 C31 H31A 109.5 . . ?
C28 C31 H31B 109.5 . . ?
C28 C31 H31C 109.5 . . ?
H31A C31 H31B 109.5 . . ?
H31A C31 H31C 109.5 . . ?
H31B C31 H31C 109.5 . . ?

loop_
_geom_bond_atom_site_label_1
_geom_bond_atom_site_label_2
_geom_bond_distance
_geom_bond_site_symmetry_2
_geom_bond_publ_flag
O1 C5 1.381(2) . ?
O1 C9 1.377(2) . ?
O2 C21 1.227(2) . ?
C1 H1 0.9300 . ?
C1 C2 1.374(3) . ?
C1 C6 1.394(2) . ?
C2 H2 0.9300 . ?
C2 C3 1.387(3) . ?
C3 H3 0.9300 . ?
C3 C4 1.370(3) . ?
C4 H4 0.9300 . ?
C4 C5 1.384(2) . ?
C5 C6 1.398(2) . ?
C6 C7 1.474(2) . ?
C7 C8 1.473(2) . ?
C7 C18 1.379(2) . ?
C8 C9 1.377(2) . ?
C8 C13 1.436(2) . ?
C9 C10 1.404(2) . ?
C10 H10 0.9300 . ?
C10 C11 1.355(3) . ?
C11 H11 0.9300 . ?
C11 C12 1.413(3) . ?
C12 C13 1.424(2) . ?
C12 C17 1.416(3) . ?
C13 C14 1.415(2) . ?
C14 H14 0.9300 . ?
C14 C15 1.367(3) . ?
C15 H15 0.9300 . ?
C15 C16 1.399(3) . ?
C16 H16 0.9300 . ?
C16 C17 1.356(3) . ?
C17 H17 0.9300 . ?
C18 C19 1.445(2) . ?
C18 C23 1.444(2) . ?
C19 H19 0.9300 . ?
C19 C20 1.344(2) . ?
C20 C21 1.485(2) . ?
C20 C24 1.530(2) . ?
C21 C22 1.484(2) . ?
C22 C23 1.345(2) . ?
C22 C28 1.532(2) . ?
C23 H23 0.9300 . ?
C24 C25 1.532(2) . ?
C24 C26 1.533(3) . ?
C24 C27 1.527(3) . ?
C25 H25A 0.9600 . ?
C25 H25B 0.9600 . ?
C25 H25C 0.9600 . ?
C26 H26A 0.9600 . ?
C26 H26B 0.9600 . ?
C26 H26C 0.9600 . ?
C27 H27A 0.9600 . ?
C27 H27B 0.9600 . ?
C27 H27C 0.9600 . ?
C28 C29 1.528(3) . ?
C28 C30 1.527(3) . ?
C28 C31 1.534(3) . ?
C29 H29A 0.9600 . ?
C29 H29B 0.9600 . ?
C29 H29C 0.9600 . ?
C30 H30A 0.9600 . ?
C30 H30B 0.9600 . ?
C30 H30C 0.9600 . ?
C31 H31A 0.9600 . ?
C31 H31B 0.9600 . ?
C31 H31C 0.9600 . ?

loop_
_geom_torsion_atom_site_label_1
_geom_torsion_atom_site_label_2
_geom_torsion_atom_site_label_3
_geom_torsion_atom_site_label_4
_geom_torsion
_geom_torsion_site_symmetry_1
_geom_torsion_site_symmetry_2
_geom_torsion_site_symmetry_3
_geom_torsion_site_symmetry_4
_geom_torsion_publ_flag
O1 C5 C6 C1 174.72(15) . . . . ?
O1 C5 C6 C7 -4.3(2) . . . . ?
O1 C9 C10 C11 175.33(17) . . . . ?
O2 C21 C22 C23 -168.63(18) . . . . ?
O2 C21 C22 C28 10.4(3) . . . . ?
C1 C2 C3 C4 -2.7(3) . . . . ?
C1 C6 C7 C8 -141.73(17) . . . . ?
C1 C6 C7 C18 47.2(3) . . . . ?
C2 C1 C6 C5 3.5(3) . . . . ?
C2 C1 C6 C7 -177.64(18) . . . . ?
C2 C3 C4 C5 1.5(3) . . . . ?
C3 C4 C5 O1 -177.18(17) . . . . ?
C3 C4 C5 C6 2.2(3) . . . . ?
C4 C5 C6 C1 -4.7(2) . . . . ?
C4 C5 C6 C7 176.34(16) . . . . ?
C5 O1 C9 C8 26.9(2) . . . . ?
C5 O1 C9 C10 -153.80(15) . . . . ?
C5 C6 C7 C8 37.2(2) . . . . ?
C5 C6 C7 C18 -133.92(17) . . . . ?
C6 C1 C2 C3 0.1(3) . . . . ?
C6 C7 C8 C9 -39.04(19) . . . . ?
C6 C7 C8 C13 138.56(16) . . . . ?
C6 C7 C18 C19 -7.7(3) . . . . ?
C6 C7 C18 C23 164.97(15) . . . . ?
C7 C8 C9 O1 7.8(2) . . . . ?
C7 C8 C9 C10 -171.46(16) . . . . ?
C7 C8 C13 C12 173.27(14) . . . . ?
C7 C8 C13 C14 -9.6(2) . . . . ?
C7 C18 C19 C20 -177.86(16) . . . . ?
C7 C18 C23 C22 -179.81(16) . . . . ?
C8 C7 C18 C19 -177.74(15) . . . . ?
C8 C7 C18 C23 -5.1(2) . . . . ?
C8 C9 C10 C11 -5.4(3) . . . . ?
C8 C13 C14 C15 -179.25(16) . . . . ?
C9 O1 C5 C4 150.81(15) . . . . ?
C9 O1 C5 C6 -28.6(2) . . . . ?
C9 C8 C13 C12 -9.2(2) . . . . ?
C9 C8 C13 C14 168.00(15) . . . . ?
C9 C10 C11 C12 -1.7(3) . . . . ?
C10 C11 C12 C13 2.9(3) . . . . ?
C10 C11 C12 C17 -174.55(18) . . . . ?
C11 C12 C13 C8 2.7(2) . . . . ?
C11 C12 C13 C14 -174.68(16) . . . . ?
C11 C12 C17 C16 176.55(18) . . . . ?
C12 C13 C14 C15 -2.1(2) . . . . ?
C13 C8 C9 O1 -170.00(14) . . . . ?
C13 C8 C9 C10 10.7(2) . . . . ?
C13 C12 C17 C16 -0.9(3) . . . . ?
C13 C14 C15 C16 -0.7(3) . . . . ?
C14 C15 C16 C17 2.7(3) . . . . ?
C15 C16 C17 C12 -1.9(3) . . . . ?
C17 C12 C13 C8 -179.87(16) . . . . ?
C17 C12 C13 C14 2.8(2) . . . . ?
C18 C7 C8 C9 132.18(17) . . . . ?
C18 C7 C8 C13 -50.2(2) . . . . ?
C18 C19 C20 C21 -0.4(2) . . . . ?
C18 C19 C20 C24 179.23(15) . . . . ?
C19 C18 C23 C22 -6.6(2) . . . . ?
C19 C20 C21 O2 170.88(18) . . . . ?
C19 C20 C21 C22 -10.7(2) . . . . ?
C19 C20 C24 C25 5.9(2) . . . . ?
C19 C20 C24 C26 -113.3(2) . . . . ?
C19 C20 C24 C27 123.97(19) . . . . ?
C20 C21 C22 C23 13.0(2) . . . . ?
C20 C21 C22 C28 -168.01(14) . . . . ?
C21 C20 C24 C25 -174.39(15) . . . . ?
C21 C20 C24 C26 66.4(2) . . . . ?
C21 C20 C24 C27 -56.4(2) . . . . ?
C21 C22 C23 C18 -4.3(2) . . . . ?
C21 C22 C28 C29 58.2(2) . . . . ?
C21 C22 C28 C30 -63.1(2) . . . . ?
C21 C22 C28 C31 177.69(16) . . . . ?
C23 C18 C19 C20 9.1(2) . . . . ?
C23 C22 C28 C29 -122.8(2) . . . . ?
C23 C22 C28 C30 115.84(19) . . . . ?
C23 C22 C28 C31 -3.3(2) . . . . ?
C24 C20 C21 O2 -8.8(3) . . . . ?
C24 C20 C21 C22 169.60(14) . . . . ?
C28 C22 C23 C18 176.74(15) . . . . ?
